data_1564500
loop_
_publ_author_name
'Liu, Kuan-Guan'
'Yao, Zi-Xuan'
'Li, Jing-Zhe'
'Yan, Xiao-Wei'

_publ_section_title
;
 Target design and synthesis of three naphthyl-functionalized Copper(II)
 coordination compounds for their photothermal properties
;
_journal_name_full 'Inorganica Chimica Acta'
_journal_page_first 119608
_journal_paper_doi 10.1016/j.ica.2020.119608
_journal_volume 508
_journal_year 2020
_chemical_formula_sum 'C56 H48 Cu2 N4 O8'
_chemical_formula_weight 1032.06
_chemical_name_common Cu2(NEA)4(CH3CN)4
_space_group_crystal_system triclinic
_space_group_IT_number 2
_space_group_name_Hall '-P 1'
_space_group_name_H-M_alt 'P -1'
_atom_sites_solution_hydrogens geom
_atom_sites_solution_primary direct
_atom_sites_solution_secondary difmap
_audit_creation_method SHELXL-2014/7
_cell_angle_alpha 70.223(2)
_cell_angle_beta 88.709(2)
_cell_angle_gamma 72.112(2)
_cell_formula_units_Z 2
_cell_length_a 12.1975(9)
_cell_length_b 12.4104(9)
_cell_length_c 17.8547(14)
_cell_measurement_reflns_used 9849
_cell_measurement_temperature 150(2)
_cell_measurement_theta_max 27.55
_cell_measurement_theta_min 2.93
_cell_volume 2410.4(3)
_computing_cell_refinement 'Bruker SAINT'
_computing_data_collection 'Bruker APEX2'
_computing_data_reduction 'Bruker SAINT'
_computing_molecular_graphics 'Bruker SHELXTL'
_computing_publication_material 'Bruker SHELXTL'
_computing_structure_refinement 'SHELXL-2014 (Sheldrick 2014)'
_computing_structure_solution 'SHELXS-97 (Sheldrick 2008)'
_diffrn_ambient_temperature 150(2)
_diffrn_measured_fraction_theta_full 0.997
_diffrn_measured_fraction_theta_max 0.996
_diffrn_measurement_device_type 'Bruker APEX-II CCD'
_diffrn_measurement_method '\f and \w scans'
_diffrn_radiation_type MoK\a
_diffrn_radiation_wavelength 0.71073
_diffrn_reflns_av_R_equivalents 0.0302
_diffrn_reflns_av_unetI/netI 0.0356
_diffrn_reflns_Laue_measured_fraction_full 0.997
_diffrn_reflns_Laue_measured_fraction_max 0.996
_diffrn_reflns_limit_h_max 15
_diffrn_reflns_limit_h_min -15
_diffrn_reflns_limit_k_max 16
_diffrn_reflns_limit_k_min -16
_diffrn_reflns_limit_l_max 23
_diffrn_reflns_limit_l_min -23
_diffrn_reflns_number 34592
_diffrn_reflns_point_group_measured_fraction_full 0.997
_diffrn_reflns_point_group_measured_fraction_max 0.996
_diffrn_reflns_theta_full 25.242
_diffrn_reflns_theta_max 27.564
_diffrn_reflns_theta_min 2.925
_diffrn_source 'fine-focus sealed tube'
_exptl_absorpt_coefficient_mu 0.944
_exptl_absorpt_correction_type multi-scan
_exptl_absorpt_process_details
;
CrysAlisPro 1.171.39.33c (Rigaku Oxford Diffraction, 2017)
Empirical absorption correction using spherical harmonics,
 implemented in SCALE3 ABSPACK scaling algorithm.
;
_exptl_crystal_colour green
_exptl_crystal_density_diffrn 1.422
_exptl_crystal_density_method 'not measured'
_exptl_crystal_description block
_exptl_crystal_F_000 1068
_exptl_crystal_size_max 0.290
_exptl_crystal_size_mid 0.180
_exptl_crystal_size_min 0.080
_exptl_transmission_factor_max 0.927
_exptl_transmission_factor_min 0.816
_refine_diff_density_max 0.863
_refine_diff_density_min -0.538
_refine_diff_density_rms 0.066
_refine_ls_extinction_coef .
_refine_ls_extinction_method none
_refine_ls_goodness_of_fit_ref 1.027
_refine_ls_hydrogen_treatment constr
_refine_ls_matrix_type full
_refine_ls_number_parameters 635
_refine_ls_number_reflns 11094
_refine_ls_number_restraints 24
_refine_ls_restrained_S_all 1.044
_refine_ls_R_factor_all 0.0535
_refine_ls_R_factor_gt 0.0396
_refine_ls_shift/su_max 0.001
_refine_ls_shift/su_mean 0.000
_refine_ls_structure_factor_coef Fsqd
_refine_ls_weighting_details 'w=1/[\s^2^(Fo^2^)+(0.0360P)^2^+2.7368P] where P=(Fo^2^+2Fc^2^)/3'
_refine_ls_weighting_scheme calc
_refine_ls_wR_factor_gt 0.0893
_refine_ls_wR_factor_ref 0.0955
_reflns_Friedel_coverage 0.000
_reflns_Friedel_fraction_full .
_reflns_Friedel_fraction_max .
_reflns_number_gt 9118
_reflns_number_total 11094
_reflns_threshold_expression 'I > 2\s(I)'
_cod_data_source_file 2CHECK.cif
_cod_data_source_block P
_cod_depositor_comments
;
The following automatic conversions were performed:

data item '_exptl_absorpt_correction_type' value 'Multi-scan' was
changed to 'multi-scan' in accordance with the built-in table derived
from the CIF Core dictionary named 'cif_core.dic' version 2.4.5 last
updated on 2014-11-21.

data item '_exptl_crystal_density_meas' value 'not measured' was
changed to '?' -- the value is perceived as not measured.

Automatic conversion script
Id: cif_fix_values 8369 2020-08-20 11:38:08Z andrius 
;
_cod_database_code 1564500
_shelx_shelxl_version_number 2014/7
_shelx_space_group_comment
;
The symmetry employed for this shelxl refinement is uniquely defined
by the following loop, which should always be used as a source of
symmetry information in preference to the above space-group names.
They are only intended as comments.
;
_shelx_estimated_absorpt_t_min 0.771
_shelx_estimated_absorpt_t_max 0.928

loop_
_space_group_symop_operation_xyz
'x, y, z'
'-x, -y, -z'

loop_
_atom_site_label
_atom_site_type_symbol
_atom_site_fract_x
_atom_site_fract_y
_atom_site_fract_z
_atom_site_U_iso_or_equiv
_atom_site_adp_type
_atom_site_occupancy
_atom_site_site_symmetry_order
_atom_site_calc_flag
_atom_site_refinement_flags_posn
_atom_site_refinement_flags_adp
_atom_site_refinement_flags_occupancy
_atom_site_disorder_assembly
_atom_site_disorder_group
Cu1 Cu 0.54916(2) 0.05353(2) 0.93774(2) 0.01603(7) Uani 1 1 d . . . . .
Cu2 Cu 0.49711(2) 0.49793(2) 0.57439(2) 0.01977(7) Uani 1 1 d . . . . .
O1 O 0.40121(13) 0.18514(14) 0.91890(9) 0.0250(3) Uani 1 1 d . . . . .
O2 O 0.31714(13) 0.09521(14) 1.02408(9) 0.0225(3) Uani 1 1 d . . . . .
C1 C 0.10327(18) 0.2835(2) 0.97225(14) 0.0234(5) Uani 1 1 d . . . . .
C2 C 0.0585(2) 0.3392(2) 1.02583(15) 0.0305(5) Uani 1 1 d . . . . .
H2 H 0.0985 0.3845 1.0408 0.037 Uiso 1 1 calc R U . . .
C3 C -0.0457(2) 0.3305(2) 1.05910(16) 0.0375(6) Uani 1 1 d . . . . .
H3 H -0.0751 0.3694 1.0963 0.045 Uiso 1 1 calc R U . . .
C4 C -0.1037(2) 0.2667(2) 1.03803(16) 0.0371(6) Uani 1 1 d . . . . .
H4 H -0.1736 0.2609 1.0611 0.045 Uiso 1 1 calc R U . . .
C5 C -0.0628(2) 0.2083(2) 0.98250(15) 0.0314(6) Uani 1 1 d . . . . .
C6 C -0.1225(2) 0.1412(3) 0.95946(18) 0.0419(7) Uani 1 1 d . . . . .
H6 H -0.1939 0.1367 0.9805 0.050 Uiso 1 1 calc R U . . .
C7 C -0.0790(3) 0.0836(3) 0.90778(19) 0.0455(8) Uani 1 1 d . . . . .
H7 H -0.1191 0.0372 0.8942 0.055 Uiso 1 1 calc R U . . .
C8 C 0.0245(3) 0.0915(3) 0.87398(18) 0.0412(7) Uani 1 1 d . . . . .
H8 H 0.0530 0.0520 0.8370 0.049 Uiso 1 1 calc R U . . .
C9 C 0.0847(2) 0.1561(2) 0.89413(15) 0.0314(5) Uani 1 1 d . . . . .
H9 H 0.1548 0.1608 0.8710 0.038 Uiso 1 1 calc R U . . .
C10 C 0.04341(19) 0.2160(2) 0.94913(14) 0.0250(5) Uani 1 1 d . . . . .
C11 C 0.21406(19) 0.2957(2) 0.93732(14) 0.0246(5) Uani 1 1 d . . . . .
H11A H 0.2338 0.3580 0.9521 0.030 Uiso 1 1 calc R U . . .
H11B H 0.2000 0.3258 0.8784 0.030 Uiso 1 1 calc R U . . .
C12 C 0.31865(18) 0.18141(19) 0.96255(13) 0.0189(4) Uani 1 1 d . . . . .
O3 O 0.47905(13) -0.02241(14) 0.87936(9) 0.0225(3) Uani 1 1 d . . . . .
O4 O 0.39718(14) -0.11311(15) 0.98528(9) 0.0261(4) Uani 1 1 d . . . . .
C21 C 0.4367(2) -0.1794(2) 0.80154(14) 0.0259(5) Uani 1 1 d . . . . .
C22 C 0.3979(2) -0.1231(2) 0.72187(16) 0.0360(6) Uani 1 1 d . . . . .
H22 H 0.3272 -0.0582 0.7065 0.043 Uiso 1 1 calc R U . . .
C23 C 0.4606(3) -0.1594(3) 0.66252(16) 0.0445(7) Uani 1 1 d . . . . .
H23 H 0.4318 -0.1186 0.6079 0.053 Uiso 1 1 calc R U . . .
C24 C 0.5617(3) -0.2519(3) 0.68255(17) 0.0414(7) Uani 1 1 d . . . . .
H24 H 0.6032 -0.2755 0.6420 0.050 Uiso 1 1 calc R U . . .
C25 C 0.6057(2) -0.3138(2) 0.76388(16) 0.0321(6) Uani 1 1 d . . . . .
C26 C 0.7101(2) -0.4123(3) 0.78657(19) 0.0416(7) Uani 1 1 d . . . . .
H26 H 0.7526 -0.4364 0.7465 0.050 Uiso 1 1 calc R U . . .
C27 C 0.7503(3) -0.4730(3) 0.8650(2) 0.0477(8) Uani 1 1 d . . . . .
H27 H 0.8207 -0.5384 0.8791 0.057 Uiso 1 1 calc R U . . .
C28 C 0.6876(2) -0.4388(3) 0.92508(19) 0.0414(7) Uani 1 1 d . . . . .
H28 H 0.7155 -0.4824 0.9796 0.050 Uiso 1 1 calc R U . . .
C29 C 0.5872(2) -0.3436(2) 0.90582(16) 0.0315(5) Uani 1 1 d . . . . .
H29 H 0.5467 -0.3211 0.9471 0.038 Uiso 1 1 calc R U . . .
C30 C 0.5424(2) -0.2775(2) 0.82410(15) 0.0267(5) Uani 1 1 d . . . . .
C31 C 0.3664(2) -0.1423(2) 0.86417(14) 0.0259(5) Uani 1 1 d . . . . .
H31A H 0.3498 -0.2140 0.9015 0.031 Uiso 1 1 calc R U . . .
H31B H 0.2914 -0.0822 0.8375 0.031 Uiso 1 1 calc R U . . .
C32 C 0.42021(17) -0.08850(19) 0.91337(13) 0.0191(4) Uani 1 1 d . . . . .
O5 O 0.66216(13) 0.48195(15) 0.56805(9) 0.0269(4) Uani 1 1 d . . . . .
O6 O 0.66763(13) 0.48464(16) 0.44183(10) 0.0282(4) Uani 1 1 d . . . . .
C41 C 0.8913(2) 0.4860(2) 0.57384(16) 0.0322(6) Uani 1 1 d . . . . .
C42 C 0.9604(2) 0.4026(3) 0.64077(18) 0.0444(7) Uani 1 1 d . . . . .
H42 H 0.9809 0.3193 0.6476 0.053 Uiso 1 1 calc R U . . .
C43 C 1.0024(3) 0.4359(3) 0.6999(2) 0.0521(8) Uani 1 1 d . U . . .
H43 H 1.0490 0.3758 0.7459 0.062 Uiso 1 1 calc R U . . .
C44 C 0.9753(3) 0.5551(4) 0.6903(2) 0.0563(9) Uani 1 1 d . U . . .
H44 H 1.0050 0.5771 0.7296 0.068 Uiso 1 1 calc R U . . .
C45 C 0.9038(2) 0.6473(3) 0.62303(17) 0.0411(7) Uani 1 1 d . U . . .
C46 C 0.8697(3) 0.7722(3) 0.6094(2) 0.0551(9) Uani 1 1 d . . . . .
H46 H 0.8953 0.7987 0.6479 0.066 Uiso 1 1 calc R U . . .
C47 C 0.8031(3) 0.8543(3) 0.5448(3) 0.0643(10) Uani 1 1 d . . . . .
H47 H 0.7823 0.9375 0.5381 0.077 Uiso 1 1 calc R U . . .
C48 C 0.7645(3) 0.8211(3) 0.4885(2) 0.0521(8) Uani 1 1 d . . . . .
H48 H 0.7176 0.8820 0.4427 0.063 Uiso 1 1 calc R U . . .
C49 C 0.7905(2) 0.7043(2) 0.49510(16) 0.0344(6) Uani 1 1 d . U . . .
H49 H 0.7615 0.6842 0.4545 0.041 Uiso 1 1 calc R U . . .
C50 C 0.8619(2) 0.6102(2) 0.56317(17) 0.0355(6) Uani 1 1 d . U . . .
C51 C 0.8450(2) 0.4512(3) 0.51206(16) 0.0334(6) Uani 1 1 d . . . . .
H51A H 0.8833 0.3638 0.5234 0.040 Uiso 1 1 calc R U . . .
H51B H 0.8661 0.4952 0.4593 0.040 Uiso 1 1 calc R U . . .
C52 C 0.71363(19) 0.4764(2) 0.50685(14) 0.0238(5) Uani 1 1 d . . . . .
O7 O 0.45718(15) 0.67429(15) 0.52651(9) 0.0279(4) Uani 1 1 d . . . . .
O8 O 0.46072(14) 0.67845(14) 0.39977(9) 0.0251(3) Uani 1 1 d . . . . .
C61 C 0.3296(2) 0.9370(2) 0.35254(14) 0.0259(5) Uani 1 1 d . . . . .
C62 C 0.3587(2) 1.0060(2) 0.28189(15) 0.0339(6) Uani 1 1 d . . . . .
H62 H 0.4370 1.0040 0.2767 0.041 Uiso 1 1 calc R U . . .
C63 C 0.2746(3) 1.0801(2) 0.21674(16) 0.0414(7) Uani 1 1 d . . . . .
H63 H 0.2967 1.1278 0.1687 0.050 Uiso 1 1 calc R U . . .
C64 C 0.1637(3) 1.0835(2) 0.22241(16) 0.0417(7) Uani 1 1 d . . . . .
H64 H 0.1082 1.1333 0.1781 0.050 Uiso 1 1 calc R U . . .
C65 C 0.1283(2) 1.0139(2) 0.29343(16) 0.0352(6) Uani 1 1 d . . . . .
C66 C 0.0110(3) 1.0178(3) 0.3011(2) 0.0482(8) Uani 1 1 d . . . . .
H66 H -0.0451 1.0669 0.2570 0.058 Uiso 1 1 calc R U . . .
C67 C -0.0223(3) 0.9535(3) 0.3693(2) 0.0576(9) Uani 1 1 d . . . . .
H67 H -0.1010 0.9567 0.3728 0.069 Uiso 1 1 calc R U . . .
C68 C 0.0591(3) 0.8814(3) 0.4357(2) 0.0508(8) Uani 1 1 d . . . . .
H68 H 0.0346 0.8380 0.4843 0.061 Uiso 1 1 calc R U . . .
C69 C 0.1738(2) 0.8734(2) 0.43081(17) 0.0364(6) Uani 1 1 d . . . . .
H69 H 0.2282 0.8228 0.4757 0.044 Uiso 1 1 calc R U . . .
C70 C 0.2122(2) 0.9398(2) 0.35950(15) 0.0281(5) Uani 1 1 d . . . . .
C71 C 0.4202(2) 0.8647(2) 0.42290(15) 0.0273(5) Uani 1 1 d . . . . .
H71A H 0.3941 0.8926 0.4681 0.033 Uiso 1 1 calc R U . . .
H71B H 0.4927 0.8834 0.4081 0.033 Uiso 1 1 calc R U . . .
C72 C 0.44738(19) 0.7279(2) 0.45192(14) 0.0229(5) Uani 1 1 d . . . . .
N1 N 0.62628(16) 0.15891(17) 0.83905(11) 0.0227(4) Uani 1 1 d . . . . .
C101 C 0.68097(19) 0.2061(2) 0.79641(13) 0.0213(4) Uani 1 1 d . . . . .
C102 C 0.7527(2) 0.2667(2) 0.74239(14) 0.0302(5) Uani 1 1 d . . . . .
H10A H 0.7700 0.3244 0.7626 0.045 Uiso 1 1 calc R U . . .
H10B H 0.7111 0.3097 0.6891 0.045 Uiso 1 1 calc R U . . .
H10C H 0.8251 0.2066 0.7392 0.045 Uiso 1 1 calc R U . . .
N2 N 0.48810(17) 0.48392(18) 0.70098(12) 0.0273(4) Uani 1 1 d . . . . .
C103 C 0.4881(2) 0.4634(2) 0.76778(15) 0.0273(5) Uani 1 1 d . . . . .
C104 C 0.4892(3) 0.4351(3) 0.85419(15) 0.0374(6) Uani 1 1 d . . . . .
H10D H 0.4618 0.3655 0.8781 0.056 Uiso 1 1 calc R U . . .
H10E H 0.4383 0.5049 0.8655 0.056 Uiso 1 1 calc R U . . .
H10F H 0.5682 0.4158 0.8769 0.056 Uiso 1 1 calc R U . . .
N3 N 0.2269(4) 0.6250(4) 0.8024(3) 0.1021(13) Uani 1 1 d . U . . .
C105 C 0.2221(3) 0.6674(4) 0.7350(2) 0.0700(11) Uani 1 1 d . . . . .
C106 C 0.2162(3) 0.7183(3) 0.6497(2) 0.0597(9) Uani 1 1 d . . . . .
H10G H 0.2896 0.7322 0.6339 0.090 Uiso 1 1 calc R U . . .
H10H H 0.1531 0.7952 0.6307 0.090 Uiso 1 1 calc R U . . .
H10I H 0.2021 0.6624 0.6263 0.090 Uiso 1 1 calc R U . . .
N4 N 0.7824(3) 0.8538(3) 0.27990(18) 0.0564(7) Uani 1 1 d . . . . .
C107 C 0.7253(2) 0.7979(3) 0.27732(16) 0.0392(6) Uani 1 1 d . . . . .
C108 C 0.6556(3) 0.7256(3) 0.27412(17) 0.0519(8) Uani 1 1 d . . . . .
H10J H 0.6433 0.7311 0.2187 0.078 Uiso 1 1 calc R U . . .
H10K H 0.5809 0.7548 0.2941 0.078 Uiso 1 1 calc R U . . .
H10L H 0.6950 0.6413 0.3073 0.078 Uiso 1 1 calc R U . . .

loop_
_atom_site_aniso_label
_atom_site_aniso_U_11
_atom_site_aniso_U_22
_atom_site_aniso_U_33
_atom_site_aniso_U_23
_atom_site_aniso_U_13
_atom_site_aniso_U_12
Cu1 0.01406(13) 0.01925(14) 0.01553(13) -0.00509(10) 0.00367(9) -0.00759(10)
Cu2 0.01773(14) 0.02441(15) 0.01738(13) -0.00628(11) 0.00323(10) -0.00824(11)
O1 0.0204(8) 0.0222(8) 0.0273(8) -0.0039(7) 0.0084(6) -0.0055(6)
O2 0.0165(7) 0.0230(8) 0.0216(8) -0.0023(7) 0.0036(6) -0.0036(6)
C1 0.0160(10) 0.0195(11) 0.0255(11) -0.0008(9) 0.0016(9) -0.0009(8)
C2 0.0255(12) 0.0261(13) 0.0336(13) -0.0082(11) 0.0006(10) -0.0018(10)
C3 0.0314(14) 0.0346(15) 0.0342(14) -0.0082(12) 0.0085(11) 0.0021(11)
C4 0.0180(12) 0.0354(15) 0.0417(15) -0.0004(12) 0.0102(11) -0.0012(10)
C5 0.0190(11) 0.0262(13) 0.0360(13) 0.0042(11) -0.0031(10) -0.0055(9)
C6 0.0230(13) 0.0398(16) 0.0509(17) 0.0031(14) -0.0090(12) -0.0134(11)
C7 0.0367(16) 0.0364(16) 0.0556(18) -0.0023(14) -0.0242(14) -0.0140(12)
C8 0.0433(16) 0.0365(15) 0.0407(15) -0.0128(13) -0.0157(13) -0.0076(12)
C9 0.0280(13) 0.0317(13) 0.0296(13) -0.0064(11) -0.0029(10) -0.0069(10)
C10 0.0180(11) 0.0216(11) 0.0264(11) 0.0001(9) -0.0020(9) -0.0030(9)
C11 0.0186(11) 0.0207(11) 0.0304(12) -0.0042(10) 0.0039(9) -0.0057(9)
C12 0.0171(10) 0.0211(11) 0.0212(10) -0.0089(9) -0.0001(8) -0.0079(8)
O3 0.0231(8) 0.0291(9) 0.0209(8) -0.0110(7) 0.0040(6) -0.0137(7)
O4 0.0307(9) 0.0366(10) 0.0227(8) -0.0151(7) 0.0088(7) -0.0220(7)
C21 0.0264(12) 0.0297(13) 0.0284(12) -0.0146(10) 0.0018(10) -0.0132(10)
C22 0.0415(15) 0.0358(15) 0.0319(14) -0.0153(12) -0.0038(11) -0.0097(12)
C23 0.068(2) 0.0431(17) 0.0245(13) -0.0131(12) 0.0006(13) -0.0189(15)
C24 0.0591(19) 0.0428(17) 0.0343(15) -0.0216(13) 0.0177(13) -0.0245(14)
C25 0.0356(14) 0.0320(14) 0.0378(14) -0.0172(12) 0.0109(11) -0.0182(11)
C26 0.0370(15) 0.0408(16) 0.0582(19) -0.0288(15) 0.0172(14) -0.0158(12)
C27 0.0359(16) 0.0358(16) 0.071(2) -0.0242(16) 0.0009(15) -0.0049(12)
C28 0.0407(16) 0.0324(15) 0.0483(17) -0.0128(13) -0.0098(13) -0.0082(12)
C29 0.0361(14) 0.0291(13) 0.0331(13) -0.0129(11) -0.0005(11) -0.0130(11)
C30 0.0275(12) 0.0279(12) 0.0320(13) -0.0141(11) 0.0044(10) -0.0152(10)
C31 0.0233(11) 0.0331(13) 0.0283(12) -0.0152(10) 0.0030(9) -0.0136(10)
C32 0.0137(10) 0.0204(11) 0.0232(11) -0.0093(9) 0.0013(8) -0.0036(8)
O5 0.0208(8) 0.0374(10) 0.0225(8) -0.0065(7) 0.0037(6) -0.0137(7)
O6 0.0196(8) 0.0405(10) 0.0274(9) -0.0143(8) 0.0040(7) -0.0109(7)
C41 0.0219(12) 0.0384(15) 0.0356(14) -0.0089(12) 0.0059(10) -0.0133(11)
C42 0.0246(13) 0.0481(18) 0.0444(16) 0.0044(14) -0.0008(12) -0.0121(12)
C43 0.0315(15) 0.064(2) 0.0504(18) -0.0087(16) 0.0040(13) -0.0136(14)
C44 0.0385(17) 0.091(3) 0.0488(18) -0.0299(18) 0.0081(14) -0.0279(17)
C45 0.0283(14) 0.0595(19) 0.0406(15) -0.0184(14) 0.0119(12) -0.0201(13)
C46 0.058(2) 0.066(2) 0.072(2) -0.051(2) 0.0303(19) -0.0335(18)
C47 0.065(2) 0.050(2) 0.088(3) -0.035(2) 0.029(2) -0.0221(18)
C48 0.0502(19) 0.0333(16) 0.070(2) -0.0156(16) 0.0154(16) -0.0125(14)
C49 0.0341(14) 0.0350(14) 0.0351(14) -0.0112(12) 0.0071(11) -0.0139(11)
C50 0.0272(13) 0.0373(15) 0.0472(16) -0.0177(13) 0.0194(11) -0.0153(11)
C51 0.0217(12) 0.0433(15) 0.0393(14) -0.0163(12) 0.0067(10) -0.0139(11)
C52 0.0197(11) 0.0259(12) 0.0263(12) -0.0068(10) 0.0037(9) -0.0108(9)
O7 0.0359(10) 0.0258(9) 0.0213(8) -0.0071(7) 0.0013(7) -0.0100(7)
O8 0.0289(9) 0.0254(8) 0.0224(8) -0.0083(7) 0.0063(7) -0.0108(7)
C61 0.0326(13) 0.0202(11) 0.0247(11) -0.0089(10) 0.0038(10) -0.0073(10)
C62 0.0431(15) 0.0286(13) 0.0312(13) -0.0129(11) 0.0104(11) -0.0108(11)
C63 0.067(2) 0.0287(14) 0.0246(13) -0.0086(11) 0.0094(13) -0.0105(13)
C64 0.0592(19) 0.0299(14) 0.0270(13) -0.0116(12) -0.0083(13) 0.0007(13)
C65 0.0402(15) 0.0256(13) 0.0376(14) -0.0162(12) -0.0069(12) -0.0011(11)
C66 0.0364(16) 0.0420(17) 0.063(2) -0.0247(16) -0.0149(14) 0.0009(13)
C67 0.0280(16) 0.055(2) 0.090(3) -0.028(2) 0.0020(16) -0.0106(14)
C68 0.0370(16) 0.0472(18) 0.065(2) -0.0152(16) 0.0160(15) -0.0152(14)
C69 0.0322(14) 0.0336(14) 0.0399(15) -0.0098(12) 0.0055(11) -0.0090(11)
C70 0.0311(13) 0.0248(12) 0.0293(12) -0.0129(10) 0.0015(10) -0.0059(10)
C71 0.0294(13) 0.0232(12) 0.0295(12) -0.0084(10) 0.0008(10) -0.0091(10)
C72 0.0164(10) 0.0263(12) 0.0259(11) -0.0075(10) 0.0020(9) -0.0087(9)
N1 0.0210(9) 0.0269(10) 0.0200(9) -0.0056(8) 0.0037(7) -0.0101(8)
C101 0.0212(11) 0.0239(11) 0.0180(10) -0.0060(9) 0.0001(9) -0.0075(9)
C102 0.0269(12) 0.0343(14) 0.0253(12) -0.0020(10) 0.0063(10) -0.0139(10)
N2 0.0277(11) 0.0304(11) 0.0249(11) -0.0106(9) 0.0052(8) -0.0101(9)
C103 0.0307(13) 0.0283(13) 0.0280(13) -0.0122(10) 0.0058(10) -0.0138(10)
C104 0.0560(18) 0.0422(16) 0.0239(12) -0.0150(12) 0.0102(12) -0.0258(14)
N3 0.0883(19) 0.114(2) 0.0860(18) -0.0316(15) 0.0309(15) -0.0135(15)
C105 0.046(2) 0.093(3) 0.056(2) -0.026(2) 0.0239(17) -0.0030(19)
C106 0.055(2) 0.067(2) 0.057(2) -0.0304(19) 0.0124(17) -0.0102(17)
N4 0.0521(17) 0.0507(17) 0.0646(19) -0.0192(15) -0.0021(14) -0.0143(14)
C107 0.0352(15) 0.0449(17) 0.0307(14) -0.0081(12) 0.0023(11) -0.0092(13)
C108 0.0506(19) 0.076(2) 0.0285(14) -0.0041(15) 0.0049(13) -0.0359(17)

loop_
_atom_type_symbol
_atom_type_description
_atom_type_scat_dispersion_real
_atom_type_scat_dispersion_imag
_atom_type_scat_source
C C 0.0033 0.0016 'International Tables Vol C Tables 4.2.6.8 and 6.1.1.4'
H H 0.0000 0.0000 'International Tables Vol C Tables 4.2.6.8 and 6.1.1.4'
Cu Cu 0.3201 1.2651 'International Tables Vol C Tables 4.2.6.8 and 6.1.1.4'
N N 0.0061 0.0033 'International Tables Vol C Tables 4.2.6.8 and 6.1.1.4'
O O 0.0106 0.0060 'International Tables Vol C Tables 4.2.6.8 and 6.1.1.4'

loop_
_geom_angle_atom_site_label_1
_geom_angle_atom_site_label_2
_geom_angle_atom_site_label_3
_geom_angle
_geom_angle_site_symmetry_1
_geom_angle_site_symmetry_3
O2 Cu1 O1 168.17(6) 2_657 .
O2 Cu1 O4 89.83(7) 2_657 2_657
O1 Cu1 O4 88.57(7) . 2_657
O2 Cu1 O3 89.57(7) 2_657 .
O1 Cu1 O3 89.59(7) . .
O4 Cu1 O3 168.08(6) 2_657 .
O2 Cu1 N1 98.08(7) 2_657 .
O1 Cu1 N1 93.71(7) . .
O4 Cu1 N1 92.54(7) 2_657 .
O3 Cu1 N1 99.33(7) . .
O2 Cu1 Cu1 85.66(4) 2_657 2_657
O1 Cu1 Cu1 82.51(5) . 2_657
O4 Cu1 Cu1 82.49(5) 2_657 2_657
O3 Cu1 Cu1 85.60(5) . 2_657
N1 Cu1 Cu1 173.80(5) . 2_657
O7 Cu2 O5 89.98(7) . .
O7 Cu2 O6 88.79(7) . 2_666
O5 Cu2 O6 168.42(7) . 2_666
O7 Cu2 O8 168.53(7) . 2_666
O5 Cu2 O8 88.45(7) . 2_666
O6 Cu2 O8 90.46(7) 2_666 2_666
O7 Cu2 N2 98.03(7) . .
O5 Cu2 N2 97.75(7) . .
O6 Cu2 N2 93.82(7) 2_666 .
O8 Cu2 N2 93.45(7) 2_666 .
O7 Cu2 Cu2 85.19(5) . 2_666
O5 Cu2 Cu2 84.30(5) . 2_666
O6 Cu2 Cu2 84.13(5) 2_666 2_666
O8 Cu2 Cu2 83.34(5) 2_666 2_666
N2 Cu2 Cu2 176.17(6) . 2_666
C12 O1 Cu1 124.60(14) . .
C12 O2 Cu1 121.14(14) . 2_657
C2 C1 C10 119.7(2) . .
C2 C1 C11 119.9(2) . .
C10 C1 C11 120.4(2) . .
C1 C2 C3 121.3(2) . .
C1 C2 H2 119.3 . .
C3 C2 H2 119.3 . .
C4 C3 C2 119.9(3) . .
C4 C3 H3 120.1 . .
C2 C3 H3 120.1 . .
C3 C4 C5 121.5(2) . .
C3 C4 H4 119.2 . .
C5 C4 H4 119.2 . .
C4 C5 C6 122.4(2) . .
C4 C5 C10 118.8(2) . .
C6 C5 C10 118.9(3) . .
C7 C6 C5 120.7(3) . .
C7 C6 H6 119.6 . .
C5 C6 H6 119.6 . .
C6 C7 C8 120.9(3) . .
C6 C7 H7 119.5 . .
C8 C7 H7 119.5 . .
C9 C8 C7 120.3(3) . .
C9 C8 H8 119.9 . .
C7 C8 H8 119.9 . .
C8 C9 C10 120.7(3) . .
C8 C9 H9 119.7 . .
C10 C9 H9 119.7 . .
C9 C10 C1 122.7(2) . .
C9 C10 C5 118.5(2) . .
C1 C10 C5 118.8(2) . .
C1 C11 C12 116.31(18) . .
C1 C11 H11A 108.2 . .
C12 C11 H11A 108.2 . .
C1 C11 H11B 108.2 . .
C12 C11 H11B 108.2 . .
H11A C11 H11B 107.4 . .
O2 C12 O1 126.1(2) . .
O2 C12 C11 118.78(19) . .
O1 C12 C11 115.10(19) . .
C32 O3 Cu1 121.15(14) . .
C32 O4 Cu1 124.77(14) . 2_657
C22 C21 C30 118.8(2) . .
C22 C21 C31 120.7(2) . .
C30 C21 C31 120.4(2) . .
C21 C22 C23 121.5(3) . .
C21 C22 H22 119.2 . .
C23 C22 H22 119.2 . .
C24 C23 C22 120.7(3) . .
C24 C23 H23 119.7 . .
C22 C23 H23 119.7 . .
C23 C24 C25 120.3(3) . .
C23 C24 H24 119.9 . .
C25 C24 H24 119.9 . .
C26 C25 C24 121.4(3) . .
C26 C25 C30 119.4(2) . .
C24 C25 C30 119.2(2) . .
C27 C26 C25 121.0(3) . .
C27 C26 H26 119.5 . .
C25 C26 H26 119.5 . .
C26 C27 C28 120.1(3) . .
C26 C27 H27 120.0 . .
C28 C27 H27 120.0 . .
C29 C28 C27 120.8(3) . .
C29 C28 H28 119.6 . .
C27 C28 H28 119.6 . .
C28 C29 C30 120.7(3) . .
C28 C29 H29 119.7 . .
C30 C29 H29 119.7 . .
C25 C30 C21 119.5(2) . .
C25 C30 C29 118.0(2) . .
C21 C30 C29 122.5(2) . .
C21 C31 C32 116.70(19) . .
C21 C31 H31A 108.1 . .
C32 C31 H31A 108.1 . .
C21 C31 H31B 108.1 . .
C32 C31 H31B 108.1 . .
H31A C31 H31B 107.3 . .
O3 C32 O4 126.0(2) . .
O3 C32 C31 118.41(19) . .
O4 C32 C31 115.57(19) . .
C52 O5 Cu2 122.90(15) . .
C52 O6 Cu2 122.84(14) . 2_666
C42 C41 C50 118.8(3) . .
C42 C41 C51 122.6(3) . .
C50 C41 C51 118.5(2) . .
C41 C42 C43 122.4(3) . .
C41 C42 H42 118.8 . .
C43 C42 H42 118.8 . .
C44 C43 C42 119.5(3) . .
C44 C43 H43 120.3 . .
C42 C43 H43 120.3 . .
C43 C44 C45 121.8(3) . .
C43 C44 H44 119.1 . .
C45 C44 H44 119.1 . .
C46 C45 C44 125.3(3) . .
C46 C45 C50 117.2(3) . .
C44 C45 C50 117.5(3) . .
C47 C46 C45 122.4(3) . .
C47 C46 H46 118.8 . .
C45 C46 H46 118.8 . .
C46 C47 C48 121.0(3) . .
C46 C47 H47 119.5 . .
C48 C47 H47 119.5 . .
C49 C48 C47 122.0(3) . .
C49 C48 H48 119.0 . .
C47 C48 H48 119.0 . .
C48 C49 C50 120.4(3) . .
C48 C49 H49 119.8 . .
C50 C49 H49 119.8 . .
C41 C50 C49 123.0(3) . .
C41 C50 C45 120.0(3) . .
C49 C50 C45 117.0(2) . .
C41 C51 C52 115.1(2) . .
C41 C51 H51A 108.5 . .
C52 C51 H51A 108.5 . .
C41 C51 H51B 108.5 . .
C52 C51 H51B 108.5 . .
H51A C51 H51B 107.5 . .
O5 C52 O6 125.8(2) . .
O5 C52 C51 118.0(2) . .
O6 C52 C51 116.2(2) . .
C72 O7 Cu2 121.99(15) . .
C72 O8 Cu2 123.53(15) . 2_666
C62 C61 C70 118.9(2) . .
C62 C61 C71 120.0(2) . .
C70 C61 C71 121.0(2) . .
C61 C62 C63 121.3(3) . .
C61 C62 H62 119.3 . .
C63 C62 H62 119.3 . .
C64 C63 C62 120.4(3) . .
C64 C63 H63 119.8 . .
C62 C63 H63 119.8 . .
C63 C64 C65 121.0(3) . .
C63 C64 H64 119.5 . .
C65 C64 H64 119.5 . .
C64 C65 C66 121.8(3) . .
C64 C65 C70 119.0(3) . .
C66 C65 C70 119.1(3) . .
C67 C66 C65 121.4(3) . .
C67 C66 H66 119.3 . .
C65 C66 H66 119.3 . .
C66 C67 C68 120.2(3) . .
C66 C67 H67 119.9 . .
C68 C67 H67 119.9 . .
C69 C68 C67 120.5(3) . .
C69 C68 H68 119.8 . .
C67 C68 H68 119.8 . .
C68 C69 C70 120.8(3) . .
C68 C69 H69 119.6 . .
C70 C69 H69 119.6 . .
C69 C70 C65 117.9(2) . .
C69 C70 C61 122.7(2) . .
C65 C70 C61 119.4(2) . .
C61 C71 C72 116.1(2) . .
C61 C71 H71A 108.3 . .
C72 C71 H71A 108.3 . .
C61 C71 H71B 108.3 . .
C72 C71 H71B 108.3 . .
H71A C71 H71B 107.4 . .
O7 C72 O8 125.9(2) . .
O7 C72 C71 116.5(2) . .
O8 C72 C71 117.5(2) . .
C101 N1 Cu1 169.24(18) . .
N1 C101 C102 179.1(2) . .
C101 C102 H10A 109.5 . .
C101 C102 H10B 109.5 . .
H10A C102 H10B 109.5 . .
C101 C102 H10C 109.5 . .
H10A C102 H10C 109.5 . .
H10B C102 H10C 109.5 . .
C103 N2 Cu2 172.4(2) . .
N2 C103 C104 179.2(3) . .
C103 C104 H10D 109.5 . .
C103 C104 H10E 109.5 . .
H10D C104 H10E 109.5 . .
C103 C104 H10F 109.5 . .
H10D C104 H10F 109.5 . .
H10E C104 H10F 109.5 . .
N3 C105 C106 178.7(5) . .
C105 C106 H10G 109.5 . .
C105 C106 H10H 109.5 . .
H10G C106 H10H 109.5 . .
C105 C106 H10I 109.5 . .
H10G C106 H10I 109.5 . .
H10H C106 H10I 109.5 . .
N4 C107 C108 178.8(3) . .
C107 C108 H10J 109.5 . .
C107 C108 H10K 109.5 . .
H10J C108 H10K 109.5 . .
C107 C108 H10L 109.5 . .
H10J C108 H10L 109.5 . .
H10K C108 H10L 109.5 . .

loop_
_geom_bond_atom_site_label_1
_geom_bond_atom_site_label_2
_geom_bond_distance
_geom_bond_site_symmetry_2
Cu1 O2 1.9700(15) 2_657
Cu1 O1 1.9704(15) .
Cu1 O4 1.9723(15) 2_657
Cu1 O3 1.9765(15) .
Cu1 N1 2.1959(18) .
Cu1 Cu1 2.6469(5) 2_657
Cu2 O7 1.9637(17) .
Cu2 O5 1.9659(16) .
Cu2 O6 1.9711(16) 2_666
Cu2 O8 1.9759(16) 2_666
Cu2 N2 2.210(2) .
Cu2 Cu2 2.6394(6) 2_666
O1 C12 1.262(3) .
O2 C12 1.252(3) .
O2 Cu1 1.9700(15) 2_657
C1 C2 1.372(3) .
C1 C10 1.425(3) .
C1 C11 1.504(3) .
C2 C3 1.409(4) .
C2 H2 0.9500 .
C3 C4 1.352(4) .
C3 H3 0.9500 .
C4 C5 1.414(4) .
C4 H4 0.9500 .
C5 C6 1.418(4) .
C5 C10 1.429(3) .
C6 C7 1.355(5) .
C6 H6 0.9500 .
C7 C8 1.404(4) .
C7 H7 0.9500 .
C8 C9 1.370(4) .
C8 H8 0.9500 .
C9 C10 1.419(4) .
C9 H9 0.9500 .
C11 C12 1.525(3) .
C11 H11A 0.9900 .
C11 H11B 0.9900 .
O3 C32 1.250(3) .
O4 C32 1.262(3) .
O4 Cu1 1.9722(15) 2_657
C21 C22 1.375(3) .
C21 C30 1.426(3) .
C21 C31 1.504(3) .
C22 C23 1.409(4) .
C22 H22 0.9500 .
C23 C24 1.356(4) .
C23 H23 0.9500 .
C24 C25 1.419(4) .
C24 H24 0.9500 .
C25 C26 1.418(4) .
C25 C30 1.425(3) .
C26 C27 1.363(4) .
C26 H26 0.9500 .
C27 C28 1.410(4) .
C27 H27 0.9500 .
C28 C29 1.367(4) .
C28 H28 0.9500 .
C29 C30 1.432(3) .
C29 H29 0.9500 .
C31 C32 1.529(3) .
C31 H31A 0.9900 .
C31 H31B 0.9900 .
O5 C52 1.259(3) .
O6 C52 1.260(3) .
O6 Cu2 1.9712(16) 2_666
C41 C42 1.372(4) .
C41 C50 1.416(4) .
C41 C51 1.491(4) .
C42 C43 1.413(5) .
C42 H42 0.9500 .
C43 C44 1.363(5) .
C43 H43 0.9500 .
C44 C45 1.420(5) .
C44 H44 0.9500 .
C45 C46 1.410(5) .
C45 C50 1.455(4) .
C46 C47 1.330(5) .
C46 H46 0.9500 .
C47 C48 1.349(5) .
C47 H47 0.9500 .
C48 C49 1.349(4) .
C48 H48 0.9500 .
C49 C50 1.436(4) .
C49 H49 0.9500 .
C51 C52 1.534(3) .
C51 H51A 0.9900 .
C51 H51B 0.9900 .
O7 C72 1.261(3) .
O8 C72 1.261(3) .
O8 Cu2 1.9760(16) 2_666
C61 C62 1.374(3) .
C61 C70 1.425(3) .
C61 C71 1.515(3) .
C62 C63 1.415(4) .
C62 H62 0.9500 .
C63 C64 1.343(4) .
C63 H63 0.9500 .
C64 C65 1.415(4) .
C64 H64 0.9500 .
C65 C66 1.423(4) .
C65 C70 1.423(3) .
C66 C67 1.343(5) .
C66 H66 0.9500 .
C67 C68 1.408(5) .
C67 H67 0.9500 .
C68 C69 1.375(4) .
C68 H68 0.9500 .
C69 C70 1.421(4) .
C69 H69 0.9500 .
C71 C72 1.526(3) .
C71 H71A 0.9900 .
C71 H71B 0.9900 .
N1 C101 1.132(3) .
C101 C102 1.462(3) .
C102 H10A 0.9800 .
C102 H10B 0.9800 .
C102 H10C 0.9800 .
N2 C103 1.132(3) .
C103 C104 1.461(3) .
C104 H10D 0.9800 .
C104 H10E 0.9800 .
C104 H10F 0.9800 .
N3 C105 1.133(5) .
C105 C106 1.431(5) .
C106 H10G 0.9800 .
C106 H10H 0.9800 .
C106 H10I 0.9800 .
N4 C107 1.135(4) .
C107 C108 1.427(4) .
C108 H10J 0.9800 .
C108 H10K 0.9800 .
C108 H10L 0.9800 .
